data_7063122
loop_
_publ_author_name
'Cheng, Limin'
'Zhang, Junyong'
'Zhan, Caihong'
'Xu, Hao'
'Gong, Chunhua'
'Xie, Jingli'

_publ_section_title
;
 Metal--organic frameworks constructed using acid--base mixed ligands,
 carboxylic acids and N-containing chalcone, and their catalytic
 performance for Knoevenagel condensation
;
_journal_issue 19
_journal_name_full 'New Journal of Chemistry'
_journal_page_first 8597
_journal_page_last 8602
_journal_paper_doi 10.1039/D3NJ05164A
_journal_volume 48
_journal_year 2024
_chemical_formula_moiety 'C42 H29 Cd N5 O7, 2(C4 H9 N O)'
_chemical_formula_sum 'C50 H47 Cd N7 O9'
_chemical_formula_weight 1002.34
_space_group_crystal_system triclinic
_space_group_IT_number 2
_space_group_name_Hall '-P 1'
_space_group_name_H-M_alt 'P -1'
_atom_sites_solution_hydrogens geom
_atom_sites_solution_primary iterative
_audit_creation_date 2023-09-03
_audit_creation_method
;
Olex2 1.5
(compiled 2022.04.07 svn.rca3783a0 for OlexSys, GUI svn.r6498)
;
_audit_update_record
;
2023-09-13 deposited with the CCDC.	2024-04-03 downloaded from the CCDC.
;
_cell_angle_alpha 81.470(3)
_cell_angle_beta 82.730(2)
_cell_angle_gamma 89.221(3)
_cell_formula_units_Z 2
_cell_length_a 9.6497(3)
_cell_length_b 14.9391(6)
_cell_length_c 17.6401(5)
_cell_measurement_reflns_used 7674
_cell_measurement_temperature 300.00
_cell_measurement_theta_max 72.1850
_cell_measurement_theta_min 3.6310
_cell_volume 2494.58(15)
_computing_cell_refinement 'CrysAlisPro 1.171.39.46 (Rigaku OD, 2018)'
_computing_data_collection 'CrysAlisPro 1.171.39.46 (Rigaku OD, 2018)'
_computing_data_reduction 'CrysAlisPro 1.171.39.46 (Rigaku OD, 2018)'
_computing_molecular_graphics 'Olex2 1.5 (Dolomanov et al., 2009)'
_computing_publication_material 'Olex2 1.5 (Dolomanov et al., 2009)'
_computing_structure_refinement 'olex2.refine 1.5 (Bourhis et al., 2015)'
_computing_structure_solution 'olex2.solve 1.5 (Bourhis et al., 2015)'
_diffrn_ambient_temperature 300.0
_diffrn_detector 'CCD plate'
_diffrn_detector_area_resol_mean 16.0802
_diffrn_detector_type Eos
_diffrn_measured_fraction_theta_full 0.985
_diffrn_measured_fraction_theta_max 0.958
_diffrn_measurement_details
;
List of Runs (angles in degrees, time in seconds):

  # Type    Start    End  Width  t~exp~   \w     \q     \k     \f   Frames
#--------------------------------------------------------------------------
  1  \w     -4.00  76.00   1.00    3.00    --   36.71 -99.00 150.00   80
  2  \w    -31.00  62.00   1.00    3.00    --   36.71 -77.00-150.00   93
  3  \w     54.00 101.00   1.00    3.00    --   36.71  57.00   0.00   47
  4  \w    -31.00  63.00   1.00    3.00    --   36.71 -77.00 -60.00   94
  5  \w     27.00  53.00   1.00    3.00    --   36.71  57.00   0.00   26
  6  \w     10.00 104.00   1.00    3.00    --   36.71  77.00  60.00   94
  7  \w     39.00 105.00   1.00   12.00    --  108.00 -95.00  60.00   66
  8  \w     47.00  73.00   1.00   12.00    --  108.00 -95.00 120.00   26
  9  \w     88.00 163.00   1.00   12.00    --  108.00  30.00-150.00   75
 10  \w    116.00 163.00   1.00   12.00    --  108.00  61.00  90.00   47
 11  \w     38.00 129.00   1.00   12.00    --  108.00 -30.00 -60.00   91
 12  \w     83.00 110.00   1.00   12.00    --  108.00 -95.00 120.00   27
 13  \w     88.00 129.00   1.00   12.00    --  108.00 -30.00-150.00   41
 14  \w     62.00 126.00   1.00   12.00    --  108.00 -61.00  90.00   64
 15  \w     38.00 113.00   1.00   12.00    --  108.00-111.00 -90.00   75
 16  \w     42.00  73.00   1.00   12.00    --  108.00 -30.00-150.00   31
 17  \w    100.00 136.00   1.00   12.00    --  108.00 111.00  30.00   36
 18  \w     38.00 128.00   1.00   12.00    --  108.00 -30.00  30.00   90
 19  \w     52.00 128.00   1.00   12.00    --  108.00 -77.00 -90.00   76
;
_diffrn_measurement_device 'four-circle diffractometer'
_diffrn_measurement_device_type 'Xcalibur, Eos, Gemini'
_diffrn_measurement_method '\w scans'
_diffrn_orient_matrix_type 'CrysAlisPro convention (1999,Acta A55,543-557)'
_diffrn_orient_matrix_UB_11 0.0276934000
_diffrn_orient_matrix_UB_12 -0.0834345000
_diffrn_orient_matrix_UB_13 0.0352281000
_diffrn_orient_matrix_UB_21 -0.0839466000
_diffrn_orient_matrix_UB_22 0.0084881000
_diffrn_orient_matrix_UB_23 0.0472176000
_diffrn_orient_matrix_UB_31 -0.0553156000
_diffrn_orient_matrix_UB_32 -0.0298489000
_diffrn_orient_matrix_UB_33 -0.0548209000
_diffrn_radiation_monochromator graphite
_diffrn_radiation_probe x-ray
_diffrn_radiation_type 'Cu K\a'
_diffrn_radiation_wavelength 1.54184
_diffrn_reflns_av_R_equivalents 0.0277
_diffrn_reflns_av_unetI/netI 0.0457
_diffrn_reflns_Laue_measured_fraction_full 0.985
_diffrn_reflns_Laue_measured_fraction_max 0.958
_diffrn_reflns_limit_h_max 9
_diffrn_reflns_limit_h_min -11
_diffrn_reflns_limit_k_max 17
_diffrn_reflns_limit_k_min -18
_diffrn_reflns_limit_l_max 16
_diffrn_reflns_limit_l_min -21
_diffrn_reflns_number 14423
_diffrn_reflns_point_group_measured_fraction_full 0.985
_diffrn_reflns_point_group_measured_fraction_max 0.958
_diffrn_reflns_theta_full 67.684
_diffrn_reflns_theta_max 72.235
_diffrn_reflns_theta_min 4.620
_diffrn_source 'fine-focus sealed X-ray tube'
_diffrn_source_type 'Enhance (Cu) X-ray Source'
_exptl_absorpt_coefficient_mu 4.007
_exptl_absorpt_correction_T_max 1.00000
_exptl_absorpt_correction_T_min 0.78311
_exptl_absorpt_correction_type multi-scan
_exptl_absorpt_process_details
;
CrysAlisPro 1.171.39.46 (Rigaku Oxford Diffraction, 2018)
Empirical absorption correction using spherical harmonics,
 implemented in SCALE3 ABSPACK scaling algorithm.
;
_exptl_crystal_colour 'clear light yellow'
_exptl_crystal_colour_lustre clear
_exptl_crystal_colour_modifier light
_exptl_crystal_colour_primary yellow
_exptl_crystal_density_diffrn 1.334
_exptl_crystal_description block
_exptl_crystal_F_000 1032
_exptl_crystal_size_max 0.18
_exptl_crystal_size_mid 0.15
_exptl_crystal_size_min 0.13
_refine_diff_density_max 0.936
_refine_diff_density_min -0.388
_refine_diff_density_rms 0.061
_refine_ls_extinction_method none
_refine_ls_goodness_of_fit_ref 1.058
_refine_ls_hydrogen_treatment constr
_refine_ls_matrix_type full
_refine_ls_number_parameters 900
_refine_ls_number_reflns 9419
_refine_ls_number_restraints 1435
_refine_ls_restrained_S_all 1.034
_refine_ls_R_factor_all 0.0401
_refine_ls_R_factor_gt 0.0357
_refine_ls_shift/su_max 0.005
_refine_ls_shift/su_mean 0.000
_refine_ls_structure_factor_coef Fsqd
_refine_ls_weighting_details 'w=1/[\s^2^(Fo^2^)+(0.0523P)^2^+0.1180P] where P=(Fo^2^+2Fc^2^)/3'
_refine_ls_weighting_scheme calc
_refine_ls_wR_factor_gt 0.0903
_refine_ls_wR_factor_ref 0.0946
_reflns_Friedel_coverage 0.000
_reflns_number_gt 8610
_reflns_number_total 9419
_reflns_threshold_expression 'I > 2\s(I)'
_cod_data_source_file d3nj05164a2.cif
_cod_data_source_block 9
_cod_depositor_comments 'Adding full bibliography for 7063120--7063122.cif.'
_cod_database_code 7063122
_shelx_shelxl_version_number 2019/2
_chemical_oxdiff_formula 'C H O N Cd B F'
_shelx_space_group_comment
;
The symmetry employed for this shelxl refinement is uniquely defined
by the following loop, which should always be used as a source of
symmetry information in preference to the above space-group names.
They are only intended as comments.
;
_shelx_estimated_absorpt_t_max 0.624
_shelx_estimated_absorpt_t_min 0.532
_reflns_odcompleteness_completeness 98.44
_reflns_odcompleteness_iscentric 1
_reflns_odcompleteness_theta 66.97
_olex2_refinement_description
;
1. Fixed Uiso
 At 1.2 times of:
  All C(H) groups, All C(H,H) groups
 At 1.5 times of:
  All C(H,H,H) groups, All O(H) groups
2. Restrained distances
 O7A-C32A \\sim O7-C32
 with sigma of 0.02
 N5-C41 \\sim N5-C41A
 with sigma of 0.02
 N4-C29A \\sim N4-C29
 with sigma of 0.02
 N4-C25A \\sim N4-C25
 with sigma of 0.02
 N5-C40 \\sim N5-C40A
 with sigma of 0.02
3. Restrained planarity
 C43, O8, N6, C44, C45, C46
 with sigma of 0.1
 C43A, O8A, N6A, C44A, C45A, C46A
 with sigma of 0.1
 O9A, C47A, N7A, C48A, C49A, C50A
 with sigma of 0.1
 N7, O9, C47, C48, C49, C50
 with sigma of 0.1
4. Uiso/Uaniso restraints and constraints
N4 \\sim N5 \\sim O7 \\sim C25 \\sim C26 \\sim C27 \\sim C28 \\sim C29 \\sim
C30 \\sim C31 \\sim C32 \\sim C33 \\sim C34 \\sim C35 \\sim C36 \\sim C37 \\sim
C38 \\sim C39 \\sim C40 \\sim C41 \\sim C42 \\sim O7A \\sim C25A \\sim C26A
\\sim C27A \\sim C28A \\sim C29A \\sim C30A \\sim C31A \\sim C32A \\sim C33A
\\sim C34A \\sim C35A \\sim C36A \\sim C37A \\sim C38A \\sim C39A \\sim C40A
\\sim C41A \\sim C42A: within 2A with sigma of 0.01 and sigma for terminal
atoms of 0.02 within 2A
O8 \\sim N6 \\sim C43 \\sim C44 \\sim C45 \\sim C46 \\sim O9 \\sim N7 \\sim C47
\\sim C48 \\sim C49 \\sim C50 \\sim O8A \\sim N6A \\sim C43A \\sim C44A \\sim
C45A \\sim C46A \\sim O9A \\sim N7A \\sim C47A \\sim C48A \\sim C49A \\sim
C50A: within 2A with sigma of 0.01 and sigma for terminal atoms of 0.02 within
2A
Uanis(O8) \\sim Ueq, Uanis(N6) \\sim Ueq, Uanis(C43) \\sim Ueq, Uanis(C44)
\\sim Ueq, Uanis(C45) \\sim Ueq, Uanis(C46) \\sim Ueq, Uanis(O9) \\sim Ueq,
Uanis(N7) \\sim Ueq, Uanis(C47) \\sim Ueq, Uanis(C48) \\sim Ueq, Uanis(C49)
\\sim Ueq, Uanis(C50) \\sim Ueq, Uanis(O8A) \\sim Ueq, Uanis(N6A) \\sim Ueq,
Uanis(C43A) \\sim Ueq, Uanis(C44A) \\sim Ueq, Uanis(C45A) \\sim Ueq,
Uanis(C46A) \\sim Ueq, Uanis(O9A) \\sim Ueq, Uanis(N7A) \\sim Ueq, Uanis(C47A)
\\sim Ueq, Uanis(C48A) \\sim Ueq, Uanis(C49A) \\sim Ueq, Uanis(C50A) \\sim Ueq:
with sigma of 0.01 and sigma for terminal atoms of 0.02
5. Rigid body (RIGU) restrains
 N4, N5, O7, C25, C26, C27, C28, C29, C30, C31, C32, C33, C34, C35, C36, C37,
 C38, C39, C40, C41, C42, O7A, C25A, C26A, C27A, C28A, C29A, C30A, C31A, C32A,
 C33A, C34A, C35A, C36A, C37A, C38A, C39A, C40A, C41A, C42A
 with sigma for 1-2 distances of 0.01 and sigma for 1-3 distances of 0.02
 O8, N6, C43, C44, C45, C46, O9, N7, C47, C48, C49, C50, O8A, N6A, C43A, C44A,
 C45A, C46A, O9A, N7A, C47A, C48A, C49A, C50A
 with sigma for 1-2 distances of 0.01 and sigma for 1-3 distances of 0.02
6. Same fragment restrains
{C25A, C26A, C27A, C28A, C29A} sigma for 1-2: 0.02, 1-3: 0.02
as in
{C25, C26, C27, C28, C29}
{C30A, C31A, C32A, C33A, C34A, C35A, C36A, C37A} sigma for 1-2: 0.02, 1-3: 0.02
as in
{C30, C31, C32, C33, C34, C35, C36, C37}
{C38A, C39A, C40A, C41A, C42A} sigma for 1-2: 0.02, 1-3: 0.02
as in
{C38, C39, C40, C41, C42}
{O8A, C43A, C44A, N6A, C45A, C46A} sigma for 1-2: 0.02, 1-3: 0.02
as in
{O8, C43, C44, N6, C45, C46}
{O9A, C47A, C48A, N7A, C49A, C50A} sigma for 1-2: 0.02, 1-3: 0.02
as in
{O9, C47, C48, N7, C49, C50}
7. Others
 Sof(O7A)=Sof(C25A)=Sof(H25A)=Sof(C26A)=Sof(H26A)=Sof(C27A)=Sof(C28A)=
 Sof(H28A)=Sof(C29A)=Sof(H29A)=Sof(C30A)=Sof(H30A)=Sof(C31A)=Sof(C32A)=
 Sof(C33A)=Sof(C34A)=Sof(H34c)=Sof(H34d)=Sof(C35A)=Sof(H35c)=Sof(H35d)=
 Sof(C36A)=Sof(H36c)=Sof(H36d)=Sof(C37A)=Sof(H37A)=Sof(C38A)=Sof(C39A)=
 Sof(H39A)=Sof(C40A)=Sof(H40A)=Sof(C41A)=Sof(H41A)=Sof(C42A)=Sof(H42A)=1-FVAR(1)
 Sof(O7)=Sof(C25)=Sof(H25)=Sof(C26)=Sof(H26)=Sof(C27)=Sof(C28)=Sof(H28)=
 Sof(C29)=Sof(H29)=Sof(C30)=Sof(H30)=Sof(C31)=Sof(C32)=Sof(C33)=Sof(C34)=
 Sof(H34a)=Sof(H34b)=Sof(C35)=Sof(H35a)=Sof(H35b)=Sof(C36)=Sof(H36a)=Sof(H36b)=
 Sof(C37)=Sof(H37)=Sof(C38)=Sof(C39)=Sof(H39)=Sof(C40)=Sof(H40)=Sof(C41)=
 Sof(H41)=Sof(C42)=Sof(H42)=FVAR(1)
 Sof(H5)=Sof(O8A)=Sof(C43A)=Sof(C44A)=Sof(H44d)=Sof(H44e)=Sof(H44f)=Sof(N6A)=
 Sof(C45A)=Sof(H45d)=Sof(H45e)=Sof(H45f)=Sof(C46A)=Sof(H46d)=Sof(H46e)=
 Sof(H46f)=1-FVAR(2)
 Sof(H6)=Sof(O8)=Sof(C43)=Sof(C44)=Sof(H44a)=Sof(H44b)=Sof(H44c)=Sof(N6)=
 Sof(C45)=Sof(H45a)=Sof(H45b)=Sof(H45c)=Sof(C46)=Sof(H46a)=Sof(H46b)=Sof(H46c)=
 FVAR(2)
 Sof(O9A)=Sof(C47A)=Sof(C48A)=Sof(H48d)=Sof(H48e)=Sof(H48f)=Sof(N7A)=Sof(C49A)=
 Sof(H49d)=Sof(H49e)=Sof(H49f)=Sof(C50A)=Sof(H50d)=Sof(H50e)=Sof(H50f)=1-FVAR(3)
 Sof(O9)=Sof(C47)=Sof(C48)=Sof(H48a)=Sof(H48b)=Sof(H48c)=Sof(N7)=Sof(C49)=
 Sof(H49a)=Sof(H49b)=Sof(H49c)=Sof(C50)=Sof(H50a)=Sof(H50b)=Sof(H50c)=FVAR(3)
8.a Secondary CH2 refined with riding coordinates:
 C34(H34a,H34b), C35(H35a,H35b), C36(H36a,H36b), C34A(H34c,H34d), C35A(H35c,
 H35d), C36A(H36c,H36d)
8.b Aromatic/amide H refined with riding coordinates:
 C3(H3), C4(H4), C6(H6a), C7(H7), C11(H11), C12(H12), C14(H14), C15(H15),
 C19(H19), C20(H20), C22(H22), C23(H23), C25(H25), C26(H26), C28(H28), C29(H29),
  C30(H30), C37(H37), C39(H39), C40(H40), C41(H41), C42(H42), C25A(H25A),
 C26A(H26A), C28A(H28A), C29A(H29A), C30A(H30A), C37A(H37A), C39A(H39A),
 C40A(H40A), C41A(H41A), C42A(H42A)
8.c Idealised Me refined as rotating group:
 C44(H44a,H44b,H44c), C45(H45a,H45b,H45c), C46(H46a,H46b,H46c), C48(H48a,H48b,
 H48c), C49(H49a,H49b,H49c), C50(H50a,H50b,H50c), C44A(H44d,H44e,H44f),
 C45A(H45d,H45e,H45f), C46A(H46d,H46e,H46f), C48A(H48d,H48e,H48f), C49A(H49d,
 H49e,H49f), C50A(H50d,H50e,H50f)
8.d Idealised tetrahedral OH refined as rotating group:
 O5(H5), O6(H6)
;
_olex2_submission_special_instructions 'No special instructions were received'
_oxdiff_exptl_absorpt_empirical_details
;
Empirical correction (ABSPACK) includes:
- Absorption correction using spherical harmonics
- Frame scaling
;
_oxdiff_exptl_absorpt_empirical_full_max 1.442
_oxdiff_exptl_absorpt_empirical_full_min 0.788

loop_
_space_group_symop_operation_xyz
'x, y, z'
'-x, -y, -z'

loop_
_atom_site_label
_atom_site_type_symbol
_atom_site_fract_x
_atom_site_fract_y
_atom_site_fract_z
_atom_site_U_iso_or_equiv
_atom_site_adp_type
_atom_site_occupancy
_atom_site_site_symmetry_order
_atom_site_calc_flag
_atom_site_refinement_flags_posn
_atom_site_refinement_flags_adp
_atom_site_refinement_flags_occupancy
_atom_site_disorder_assembly
_atom_site_disorder_group
Cd1 Cd 0.13956(2) 1.04654(2) 1.06933(2) 0.03676(7) Uani 1 1 d . . . . .
O1 O 0.2431(2) 1.09416(19) 0.95206(11) 0.0645(6) Uani 1 1 d . . . . .
O2 O 0.0546(2) 1.04747(17) 0.91034(13) 0.0616(6) Uani 1 1 d . . . . .
O3 O 0.1427(2) 1.03427(16) 0.20371(11) 0.0553(5) Uani 1 1 d . . . . .
O4 O 0.3166(3) 1.10941(18) 0.12987(11) 0.0649(6) Uani 1 1 d . . . . .
O5 O 1.3189(4) 1.3218(3) 0.4319(2) 0.1138(14) Uani 1 1 d . . . . .
H5 H 1.399943 1.334610 0.435591 0.171 Uiso 0.488(4) 1 calc GR . P A 2
O6 O 1.2983(3) 1.3133(3) 0.5587(2) 0.0964(10) Uani 1 1 d . . . . .
H6 H 1.376021 1.336818 0.548812 0.145 Uiso 0.512(4) 1 calc GR . P A 1
N1 N 0.4282(3) 1.10772(18) 0.53426(12) 0.0492(5) Uani 1 1 d . . . . .
N2 N 0.6423(3) 1.1510(2) 0.45591(13) 0.0542(6) Uani 1 1 d . . . . .
N3 N 0.6198(3) 1.15512(19) 0.59019(13) 0.0510(5) Uani 1 1 d . . . . .
N4 N 0.2642(3) 0.91184(18) 1.07329(16) 0.0548(6) Uani 1 1 d D U . . .
N5 N 0.9813(3) 0.16260(17) 1.07645(16) 0.0546(6) Uani 1 1 d D U . . .
C1 C 0.4893(3) 1.1250(2) 0.59461(14) 0.0458(6) Uani 1 1 d . . . . .
C2 C 0.4064(3) 1.1102(2) 0.67209(14) 0.0467(6) Uani 1 1 d . . . . .
C3 C 0.4716(3) 1.1213(3) 0.73630(17) 0.0599(8) Uani 1 1 d . . . . .
H3 H 0.565828 1.136670 0.730169 0.072 Uiso 1 1 calc R . . . .
C4 C 0.3962(3) 1.1093(3) 0.80881(15) 0.0569(8) Uani 1 1 d . . . . .
H4 H 0.439903 1.117556 0.851368 0.068 Uiso 1 1 calc R . . . .
C5 C 0.2568(3) 1.08540(19) 0.81914(14) 0.0444(5) Uani 1 1 d . . . . .
C6 C 0.1924(3) 1.0719(2) 0.75531(16) 0.0496(6) Uani 1 1 d . . . . .
H6A H 0.098857 1.054771 0.761777 0.060 Uiso 1 1 calc R . . . .
C7 C 0.2674(3) 1.0840(2) 0.68245(15) 0.0502(6) Uani 1 1 d . . . . .
H7 H 0.224306 1.074387 0.640061 0.060 Uiso 1 1 calc R . . . .
C8 C 0.1778(3) 1.07397(18) 0.89926(14) 0.0440(5) Uani 1 1 d . . . . .
C9 C 0.5089(3) 1.1227(2) 0.46611(15) 0.0488(6) Uani 1 1 d . . . . .
C10 C 0.4446(3) 1.1088(2) 0.39683(15) 0.0492(6) Uani 1 1 d . . . . .
C11 C 0.3095(3) 1.0752(2) 0.40354(15) 0.0529(7) Uani 1 1 d . . . . .
H11 H 0.258918 1.060343 0.452218 0.063 Uiso 1 1 calc R . . . .
C12 C 0.2494(3) 1.0637(2) 0.33859(16) 0.0524(6) Uani 1 1 d . . . . .
H12 H 0.159501 1.040020 0.343812 0.063 Uiso 1 1 calc R . . . .
C13 C 0.3225(3) 1.0874(2) 0.26576(15) 0.0497(6) Uani 1 1 d . . . . .
C14 C 0.4588(4) 1.1181(3) 0.25900(17) 0.0694(10) Uani 1 1 d . . . . .
H14 H 0.509667 1.132089 0.210305 0.083 Uiso 1 1 calc R . . . .
C15 C 0.5198(4) 1.1282(3) 0.32368(18) 0.0696(10) Uani 1 1 d . . . . .
H15 H 0.611939 1.148051 0.318434 0.084 Uiso 1 1 calc R . . . .
C16 C 0.2560(3) 1.0763(2) 0.19513(15) 0.0487(6) Uani 1 1 d . . . . .
C17 C 0.6915(3) 1.1658(2) 0.52025(16) 0.0505(6) Uani 1 1 d . . . . .
C18 C 0.8383(3) 1.1983(2) 0.51359(18) 0.0546(7) Uani 1 1 d . . . . .
C19 C 0.9188(4) 1.2174(3) 0.4427(2) 0.0706(10) Uani 1 1 d . . . . .
H19 H 0.882340 1.208257 0.398075 0.085 Uiso 1 1 calc R . . . .
C20 C 1.0536(4) 1.2499(3) 0.4377(2) 0.0774(11) Uani 1 1 d . . . . .
H20 H 1.107319 1.262449 0.389733 0.093 Uiso 1 1 calc R . . . .
C21 C 1.1091(4) 1.2640(3) 0.5031(2) 0.0662(8) Uani 1 1 d . . . . .
C22 C 1.0311(4) 1.2426(3) 0.5738(2) 0.0757(10) Uani 1 1 d . . . . .
H22 H 1.069279 1.250085 0.618336 0.091 Uiso 1 1 calc R . . . .
C23 C 0.8958(4) 1.2100(3) 0.5796(2) 0.0733(10) Uani 1 1 d . . . . .
H23 H 0.843468 1.195978 0.627881 0.088 Uiso 1 1 calc R . . . .
C24 C 1.2535(4) 1.3028(3) 0.4974(3) 0.0814(12) Uani 1 1 d . . . . .
O7 O 0.4511(6) 0.4640(4) 1.1665(6) 0.109(3) Uani 0.494(3) 1 d D U P B 1
C25 C 0.3728(15) 0.8840(8) 1.0277(7) 0.051(2) Uani 0.494(3) 1 d D U P B 1
H25 H 0.411782 0.924126 0.985213 0.061 Uiso 0.494(3) 1 calc R . P B 1
C26 C 0.4295(9) 0.7990(6) 1.0406(5) 0.0510(16) Uani 0.494(3) 1 d D U P B 1
H26 H 0.503320 0.782780 1.006164 0.061 Uiso 0.494(3) 1 calc R . P B 1
C27 C 0.3772(9) 0.7362(5) 1.1052(5) 0.0508(14) Uani 0.494(3) 1 d D U P B 1
C28 C 0.2682(10) 0.7652(6) 1.1549(5) 0.0544(16) Uani 0.494(3) 1 d D U P B 1
H28 H 0.228012 0.726520 1.198037 0.065 Uiso 0.494(3) 1 calc R . P B 1
C29 C 0.2205(19) 0.8537(7) 1.1385(8) 0.058(2) Uani 0.494(3) 1 d D U P B 1
H29 H 0.154077 0.874281 1.174754 0.069 Uiso 0.494(3) 1 calc R . P B 1
C30 C 0.4223(7) 0.6417(4) 1.1219(5) 0.0565(13) Uani 0.494(3) 1 d D U P B 1
H30 H 0.354785 0.602539 1.150720 0.068 Uiso 0.494(3) 1 calc R . P B 1
C31 C 0.5453(6) 0.6029(4) 1.1022(5) 0.0612(13) Uani 0.494(3) 1 d D U P B 1
C32 C 0.5487(7) 0.5031(4) 1.1282(5) 0.0678(16) Uani 0.494(3) 1 d D U P B 1
C33 C 0.6771(7) 0.4511(4) 1.1021(5) 0.0641(14) Uani 0.494(3) 1 d D U P B 1
C34 C 0.7935(7) 0.5027(5) 1.0509(7) 0.0826(18) Uani 0.494(3) 1 d D U P B 1
H34A H 0.880822 0.471032 1.056808 0.099 Uiso 0.494(3) 1 calc R . P B 1
H34B H 0.777037 0.506437 0.997445 0.099 Uiso 0.494(3) 1 calc R . P B 1
C35 C 0.8041(8) 0.5957(5) 1.0709(8) 0.095(2) Uani 0.494(3) 1 d D U P B 1
H35A H 0.884023 0.626676 1.039458 0.114 Uiso 0.494(3) 1 calc R . P B 1
H35B H 0.818846 0.591758 1.124642 0.114 Uiso 0.494(3) 1 calc R . P B 1
C36 C 0.6715(7) 0.6505(4) 1.0574(6) 0.0796(17) Uani 0.494(3) 1 d D U P B 1
H36A H 0.679755 0.709568 1.073119 0.095 Uiso 0.494(3) 1 calc R . P B 1
H36B H 0.661435 0.659446 1.002808 0.095 Uiso 0.494(3) 1 calc R . P B 1
C37 C 0.6735(7) 0.3640(4) 1.1265(5) 0.0582(14) Uani 0.494(3) 1 d D U P B 1
H37 H 0.592987 0.342588 1.158399 0.070 Uiso 0.494(3) 1 calc R . P B 1
C38 C 0.7802(8) 0.2946(5) 1.1103(6) 0.0542(15) Uani 0.494(3) 1 d D U P B 1
C39 C 0.8038(11) 0.2232(6) 1.1666(6) 0.0650(19) Uani 0.494(3) 1 d D U P B 1
H39 H 0.757195 0.219499 1.216433 0.078 Uiso 0.494(3) 1 calc R . P B 1
C40 C 0.8987(15) 0.1570(8) 1.1470(6) 0.064(2) Uani 0.494(3) 1 d D U P B 1
H40 H 0.907195 0.106096 1.183389 0.076 Uiso 0.494(3) 1 calc R . P B 1
C41 C 0.9495(16) 0.2286(10) 1.0228(6) 0.058(2) Uani 0.494(3) 1 d D U P B 1
H41 H 0.993444 0.230314 0.972498 0.069 Uiso 0.494(3) 1 calc R . P B 1
C42 C 0.8541(10) 0.2950(6) 1.0383(6) 0.0590(18) Uani 0.494(3) 1 d D U P B 1
H42 H 0.839171 0.341439 0.998864 0.071 Uiso 0.494(3) 1 calc R . P B 1
O7A O 0.4385(6) 0.4676(4) 1.0831(5) 0.101(2) Uani 0.506(3) 1 d D U P B 2
C25A C 0.3644(16) 0.8984(8) 1.0140(7) 0.053(2) Uani 0.506(3) 1 d D U P B 2
H25A H 0.388007 0.945982 0.974333 0.063 Uiso 0.506(3) 1 calc R . P B 2
C26A C 0.4327(9) 0.8154(6) 1.0110(5) 0.0526(16) Uani 0.506(3) 1 d D U P B 2
H26A H 0.502879 0.808175 0.971183 0.063 Uiso 0.506(3) 1 calc R . P B 2
C27A C 0.3918(8) 0.7439(5) 1.0699(5) 0.0511(14) Uani 0.506(3) 1 d D U P B 2
C28A C 0.2892(12) 0.7614(7) 1.1278(5) 0.0605(18) Uani 0.506(3) 1 d D U P B 2
H28A H 0.263730 0.715975 1.169182 0.073 Uiso 0.506(3) 1 calc R . P B 2
C29A C 0.224(2) 0.8432(8) 1.1262(8) 0.062(3) Uani 0.506(3) 1 d D U P B 2
H29A H 0.149559 0.850304 1.163678 0.075 Uiso 0.506(3) 1 calc R . P B 2
C30A C 0.4343(7) 0.6485(4) 1.0724(5) 0.0608(14) Uani 0.506(3) 1 d D U P B 2
H30A H 0.371066 0.607899 1.103313 0.073 Uiso 0.506(3) 1 calc R . P B 2
C31A C 0.5458(6) 0.6093(4) 1.0390(5) 0.0623(14) Uani 0.506(3) 1 d D U P B 2
C32A C 0.5439(6) 0.5081(4) 1.0559(5) 0.0653(15) Uani 0.506(3) 1 d D U P B 2
C33A C 0.6763(6) 0.4568(4) 1.0391(5) 0.0616(13) Uani 0.506(3) 1 d D U P B 2
C34A C 0.7907(7) 0.5056(4) 0.9841(6) 0.0765(18) Uani 0.506(3) 1 d D U P B 2
H34C H 0.878721 0.476018 0.992285 0.092 Uiso 0.506(3) 1 calc R . P B 2
H34D H 0.773905 0.501544 0.931616 0.092 Uiso 0.506(3) 1 calc R . P B 2
C35A C 0.8021(7) 0.6022(5) 0.9928(7) 0.0860(18) Uani 0.506(3) 1 d D U P B 2
H35C H 0.873304 0.630654 0.953105 0.103 Uiso 0.506(3) 1 calc R . P B 2
H35D H 0.832803 0.605864 1.042496 0.103 Uiso 0.506(3) 1 calc R . P B 2
C36A C 0.6663(7) 0.6553(4) 0.9872(6) 0.0730(18) Uani 0.506(3) 1 d D U P B 2
H36C H 0.678826 0.715012 1.000795 0.088 Uiso 0.506(3) 1 calc R . P B 2
H36D H 0.645580 0.662947 0.934247 0.088 Uiso 0.506(3) 1 calc R . P B 2
C37A C 0.6779(7) 0.3735(4) 1.0747(5) 0.0638(15) Uani 0.506(3) 1 d D U P B 2
H37A H 0.596358 0.354618 1.106799 0.077 Uiso 0.506(3) 1 calc R . P B 2
C38A C 0.7900(8) 0.3047(5) 1.0718(6) 0.0539(14) Uani 0.506(3) 1 d D U P B 2
C39A C 0.8008(11) 0.2436(7) 1.1382(6) 0.0666(18) Uani 0.506(3) 1 d D U P B 2
H39A H 0.737797 0.246483 1.182265 0.080 Uiso 0.506(3) 1 calc R . P B 2
C40A C 0.9024(15) 0.1794(7) 1.1397(6) 0.067(2) Uani 0.506(3) 1 d D U P B 2
H40A H 0.916985 0.146249 1.186897 0.081 Uiso 0.506(3) 1 calc R . P B 2
C41A C 0.9722(16) 0.2200(9) 1.0099(6) 0.0549(19) Uani 0.506(3) 1 d D U P B 2
H41A H 1.030892 0.211287 0.965608 0.066 Uiso 0.506(3) 1 calc R . P B 2
C42A C 0.8767(9) 0.2927(5) 1.0057(5) 0.0522(15) Uani 0.506(3) 1 d D U P B 2
H42A H 0.872387 0.331291 0.959599 0.063 Uiso 0.506(3) 1 calc R . P B 2
O8 O 1.5487(7) 1.3784(5) 0.5329(5) 0.107(2) Uani 0.512(4) 1 d D U P A 1
C43 C 1.6014(10) 1.3982(6) 0.5889(7) 0.097(2) Uani 0.512(4) 1 d D U P A 1
C44 C 1.5275(15) 1.3774(10) 0.6686(7) 0.131(4) Uani 0.512(4) 1 d D U P A 1
H44A H 1.462970 1.328390 0.671169 0.196 Uiso 0.512(4) 1 calc GR . P A 1
H44B H 1.477347 1.429975 0.682020 0.196 Uiso 0.512(4) 1 calc GR . P A 1
H44C H 1.594188 1.360570 0.704106 0.196 Uiso 0.512(4) 1 calc GR . P A 1
N6 N 1.7251(8) 1.4338(6) 0.5811(6) 0.108(2) Uani 0.512(4) 1 d D U P A 1
C45 C 1.7938(16) 1.4592(12) 0.6432(9) 0.157(5) Uani 0.512(4) 1 d D U P A 1
H45A H 1.792310 1.408763 0.683952 0.235 Uiso 0.512(4) 1 calc GR . P A 1
H45B H 1.745791 1.509351 0.662656 0.235 Uiso 0.512(4) 1 calc GR . P A 1
H45C H 1.888815 1.476159 0.624077 0.235 Uiso 0.512(4) 1 calc GR . P A 1
C46 C 1.7970(13) 1.4523(9) 0.5025(8) 0.121(3) Uani 0.512(4) 1 d D U P A 1
H46A H 1.730905 1.450839 0.466336 0.181 Uiso 0.512(4) 1 calc GR . P A 1
H46B H 1.867184 1.407139 0.494967 0.181 Uiso 0.512(4) 1 calc GR . P A 1
H46C H 1.840375 1.510957 0.494400 0.181 Uiso 0.512(4) 1 calc GR . P A 1
O9 O -0.0494(11) 0.4025(8) 0.8175(7) 0.157(4) Uani 0.508(5) 1 d D U P C 1
C47 C 0.0579(16) 0.4449(11) 0.7859(8) 0.144(4) Uani 0.508(5) 1 d D U P C 1
C48 C 0.0604(19) 0.5489(10) 0.7689(11) 0.156(5) Uani 0.508(5) 1 d D U P C 1
H48A H 0.084936 0.567881 0.714522 0.234 Uiso 0.508(5) 1 calc GR . P C 1
H48B H 0.128014 0.571991 0.796700 0.234 Uiso 0.508(5) 1 calc GR . P C 1
H48C H -0.030349 0.571839 0.785023 0.234 Uiso 0.508(5) 1 calc GR . P C 1
N7 N 0.1669(14) 0.4030(9) 0.7679(8) 0.155(4) Uani 0.508(5) 1 d D U P C 1
C49 C 0.2993(18) 0.4469(14) 0.7336(13) 0.201(7) Uani 0.508(5) 1 d D U P C 1
H49A H 0.284265 0.510514 0.719174 0.302 Uiso 0.508(5) 1 calc GR . P C 1
H49B H 0.335391 0.420821 0.688649 0.302 Uiso 0.508(5) 1 calc GR . P C 1
H49C H 0.365075 0.438366 0.770559 0.302 Uiso 0.508(5) 1 calc GR . P C 1
C50 C 0.1509(19) 0.3066(9) 0.7799(10) 0.160(6) Uani 0.508(5) 1 d D U P C 1
H50A H 0.163776 0.283038 0.832229 0.241 Uiso 0.508(5) 1 calc GR . P C 1
H50B H 0.219247 0.280851 0.745070 0.241 Uiso 0.508(5) 1 calc GR . P C 1
H50C H 0.058925 0.291200 0.770566 0.241 Uiso 0.508(5) 1 calc GR . P C 1
O8A O 1.5718(9) 1.3816(7) 0.3996(7) 0.160(4) Uani 0.488(4) 1 d D U P A 2
C43A C 1.6531(10) 1.4151(7) 0.4379(7) 0.109(3) Uani 0.488(4) 1 d D U P A 2
C44A C 1.6310(15) 1.4178(9) 0.5212(8) 0.118(3) Uani 0.488(4) 1 d D U P A 2
H44D H 1.684065 1.370664 0.547160 0.177 Uiso 0.488(4) 1 calc GR . P A 2
H44E H 1.533598 1.409151 0.539913 0.177 Uiso 0.488(4) 1 calc GR . P A 2
H44F H 1.660978 1.475508 0.531247 0.177 Uiso 0.488(4) 1 calc GR . P A 2
N6A N 1.7719(9) 1.4465(7) 0.4004(7) 0.118(3) Uani 0.488(4) 1 d D U P A 2
C45A C 1.8844(13) 1.4849(11) 0.4294(10) 0.143(5) Uani 0.488(4) 1 d D U P A 2
H45D H 1.863051 1.483204 0.484267 0.215 Uiso 0.488(4) 1 calc GR . P A 2
H45E H 1.898513 1.546547 0.405125 0.215 Uiso 0.488(4) 1 calc GR . P A 2
H45F H 1.967872 1.450939 0.418485 0.215 Uiso 0.488(4) 1 calc GR . P A 2
C46A C 1.7871(17) 1.4416(13) 0.3154(9) 0.160(6) Uani 0.488(4) 1 d D U P A 2
H46D H 1.786262 1.501597 0.287126 0.240 Uiso 0.488(4) 1 calc GR . P A 2
H46E H 1.711040 1.407083 0.304141 0.240 Uiso 0.488(4) 1 calc GR . P A 2
H46F H 1.873883 1.412806 0.300578 0.240 Uiso 0.488(4) 1 calc GR . P A 2
O9A O -0.1060(13) 0.4711(9) 0.8010(8) 0.167(4) Uani 0.492(5) 1 d D U P C 2
C47A C -0.1917(14) 0.5240(10) 0.7713(7) 0.128(4) Uani 0.492(5) 1 d D U P C 2
C48A C -0.2958(16) 0.4893(12) 0.7217(9) 0.151(5) Uani 0.492(5) 1 d D U P C 2
H48D H -0.270487 0.429153 0.712399 0.226 Uiso 0.492(5) 1 calc GR . P C 2
H48E H -0.292603 0.528692 0.673258 0.226 Uiso 0.492(5) 1 calc GR . P C 2
H48F H -0.388701 0.488612 0.748743 0.226 Uiso 0.492(5) 1 calc GR . P C 2
N7A N -0.1994(12) 0.6050(8) 0.7817(7) 0.126(3) Uani 0.492(5) 1 d D U P C 2
C49A C -0.3109(16) 0.6642(10) 0.7583(9) 0.145(5) Uani 0.492(5) 1 d D U P C 2
H49D H -0.356633 0.638920 0.721018 0.217 Uiso 0.492(5) 1 calc GR . P C 2
H49E H -0.273037 0.722565 0.735807 0.217 Uiso 0.492(5) 1 calc GR . P C 2
H49F H -0.377202 0.670320 0.802632 0.217 Uiso 0.492(5) 1 calc GR . P C 2
C50A C -0.1086(18) 0.6311(13) 0.8337(10) 0.173(6) Uani 0.492(5) 1 d D U P C 2
H50D H -0.161384 0.633564 0.883280 0.260 Uiso 0.492(5) 1 calc GR . P C 2
H50E H -0.068681 0.689526 0.813304 0.260 Uiso 0.492(5) 1 calc GR . P C 2
H50F H -0.035251 0.587406 0.839227 0.260 Uiso 0.492(5) 1 calc GR . P C 2

loop_
_atom_site_aniso_label
_atom_site_aniso_U_11
_atom_site_aniso_U_22
_atom_site_aniso_U_33
_atom_site_aniso_U_23
_atom_site_aniso_U_13
_atom_site_aniso_U_12
Cd1 0.04311(10) 0.04117(10) 0.02752(9) -0.00880(6) -0.00647(6) 0.00511(6)
O1 0.0639(13) 0.1018(18) 0.0286(9) -0.0124(10) -0.0036(8) -0.0146(12)
O2 0.0581(12) 0.0736(14) 0.0519(12) -0.0150(10) 0.0063(9) -0.0177(10)
O3 0.0610(12) 0.0706(13) 0.0383(10) -0.0137(9) -0.0146(8) -0.0049(10)
O4 0.0748(14) 0.0900(17) 0.0313(10) -0.0065(10) -0.0134(9) -0.0194(12)
O5 0.073(2) 0.162(4) 0.103(3) -0.011(2) -0.0023(18) -0.047(2)
O6 0.0671(17) 0.111(3) 0.114(3) -0.010(2) -0.0305(17) -0.0230(17)
N1 0.0497(12) 0.0715(15) 0.0276(10) -0.0098(9) -0.0062(9) -0.0080(11)
N2 0.0487(13) 0.0824(18) 0.0325(11) -0.0118(11) -0.0036(9) -0.0091(11)
N3 0.0482(12) 0.0734(16) 0.0334(11) -0.0109(10) -0.0080(9) -0.0081(11)
N4 0.0597(14) 0.0518(13) 0.0571(14) -0.0157(10) -0.0157(11) 0.0117(10)
N5 0.0560(13) 0.0467(12) 0.0635(14) -0.0140(10) -0.0109(11) 0.0101(10)
C1 0.0483(14) 0.0618(16) 0.0288(11) -0.0099(10) -0.0069(10) -0.0027(11)
C2 0.0497(14) 0.0646(16) 0.0266(11) -0.0089(10) -0.0054(10) -0.0045(12)
C3 0.0450(15) 0.103(3) 0.0346(13) -0.0159(14) -0.0072(11) -0.0150(15)
C4 0.0535(16) 0.093(2) 0.0275(12) -0.0145(13) -0.0107(11) -0.0121(15)
C5 0.0497(14) 0.0557(15) 0.0276(11) -0.0065(10) -0.0039(10) -0.0042(11)
C6 0.0440(13) 0.0692(18) 0.0372(13) -0.0109(12) -0.0063(10) -0.0109(12)
C7 0.0522(15) 0.0717(18) 0.0297(12) -0.0110(11) -0.0122(10) -0.0056(13)
C8 0.0529(15) 0.0474(13) 0.0304(12) -0.0048(9) -0.0020(10) -0.0015(11)
C9 0.0512(14) 0.0664(17) 0.0306(12) -0.0110(11) -0.0067(10) -0.0058(12)
C10 0.0511(14) 0.0692(18) 0.0293(12) -0.0108(11) -0.0078(10) -0.0049(12)
C11 0.0546(16) 0.0762(19) 0.0282(12) -0.0093(11) -0.0038(11) -0.0063(13)
C12 0.0488(15) 0.0732(19) 0.0368(13) -0.0104(12) -0.0081(11) -0.0079(13)
C13 0.0584(16) 0.0620(16) 0.0313(12) -0.0100(11) -0.0120(11) -0.0028(12)
C14 0.070(2) 0.110(3) 0.0275(13) -0.0065(15) -0.0052(13) -0.0239(19)
C15 0.0607(18) 0.117(3) 0.0332(14) -0.0146(16) -0.0057(13) -0.0274(19)
C16 0.0581(16) 0.0579(16) 0.0352(13) -0.0149(11) -0.0162(11) 0.0028(12)
C17 0.0487(14) 0.0671(17) 0.0373(13) -0.0109(12) -0.0077(11) -0.0042(12)
C18 0.0485(15) 0.0685(18) 0.0476(15) -0.0104(13) -0.0066(12) -0.0046(13)
C19 0.0557(18) 0.106(3) 0.0527(18) -0.0207(18) -0.0036(14) -0.0162(18)
C20 0.058(2) 0.106(3) 0.066(2) -0.016(2) 0.0072(16) -0.0167(19)
C21 0.0518(17) 0.067(2) 0.082(2) -0.0128(17) -0.0138(16) -0.0048(14)
C22 0.063(2) 0.100(3) 0.069(2) -0.014(2) -0.0252(17) -0.0128(19)
C23 0.0548(18) 0.115(3) 0.0515(18) -0.0110(18) -0.0121(14) -0.0146(19)
C24 0.057(2) 0.075(2) 0.115(4) -0.016(2) -0.019(2) -0.0071(17)
O7 0.072(3) 0.058(3) 0.174(7) 0.005(4) 0.036(4) 0.023(3)
C25 0.047(3) 0.050(4) 0.062(4) -0.018(3) -0.021(3) 0.011(3)
C26 0.049(3) 0.048(3) 0.060(4) -0.015(3) -0.017(3) 0.012(2)
C27 0.049(3) 0.046(3) 0.062(3) -0.016(3) -0.014(3) 0.008(2)
C28 0.058(3) 0.048(3) 0.060(4) -0.015(3) -0.011(3) 0.015(2)
C29 0.070(4) 0.044(3) 0.063(4) -0.016(3) -0.016(3) 0.016(3)
C30 0.057(3) 0.047(3) 0.068(3) -0.014(3) -0.012(3) 0.011(2)
C31 0.051(3) 0.045(2) 0.086(3) -0.009(2) -0.007(3) 0.012(2)
C32 0.050(3) 0.047(3) 0.102(4) -0.006(3) 0.002(3) 0.011(2)
C33 0.048(3) 0.049(3) 0.091(3) -0.009(3) 0.002(3) 0.011(2)
C34 0.053(3) 0.057(3) 0.129(4) -0.005(3) 0.010(3) 0.015(2)
C35 0.055(3) 0.062(4) 0.159(6) -0.003(4) 0.005(4) 0.002(3)
C36 0.057(3) 0.046(3) 0.130(4) -0.007(3) 0.006(3) 0.008(2)
C37 0.046(3) 0.046(3) 0.080(3) -0.011(3) -0.001(3) 0.009(2)
C38 0.047(3) 0.040(3) 0.073(4) -0.010(3) 0.002(3) 0.005(2)
C39 0.063(3) 0.046(3) 0.078(4) 0.001(3) 0.006(3) 0.015(3)
C40 0.066(3) 0.041(4) 0.078(4) -0.010(3) 0.011(3) 0.019(3)
C41 0.054(4) 0.047(4) 0.073(4) -0.013(3) -0.009(3) 0.011(3)
C42 0.056(3) 0.047(3) 0.073(4) -0.010(3) -0.004(4) 0.012(3)
O7A 0.057(3) 0.054(3) 0.175(6) 0.006(3) 0.026(3) 0.009(2)
C25A 0.047(3) 0.050(4) 0.064(4) -0.015(3) -0.014(4) 0.014(3)
C26A 0.049(3) 0.050(3) 0.059(4) -0.007(3) -0.009(3) 0.011(2)
C27A 0.049(3) 0.046(3) 0.057(3) -0.007(3) -0.006(3) 0.009(2)
C28A 0.068(3) 0.050(3) 0.061(4) -0.007(3) -0.003(3) 0.014(3)
C29A 0.071(4) 0.052(4) 0.063(4) -0.014(3) -0.007(4) 0.016(3)
C30A 0.057(3) 0.049(3) 0.072(3) -0.002(3) 0.003(3) 0.011(2)
C31A 0.049(2) 0.044(2) 0.090(3) -0.007(2) 0.000(3) 0.013(2)
C32A 0.050(3) 0.047(3) 0.094(4) -0.003(3) 0.004(3) 0.007(2)
C33A 0.045(2) 0.047(2) 0.091(3) -0.013(2) 0.000(3) 0.009(2)
C34A 0.049(3) 0.053(3) 0.122(5) -0.011(3) 0.010(3) 0.008(2)
C35A 0.056(3) 0.056(3) 0.140(4) -0.012(3) 0.004(3) 0.004(3)
C36A 0.052(3) 0.044(3) 0.116(5) -0.009(3) 0.010(3) 0.003(2)
C37A 0.051(3) 0.055(3) 0.082(4) -0.009(3) 0.002(3) 0.011(2)
C38A 0.048(3) 0.041(2) 0.072(4) -0.011(3) -0.003(3) 0.010(2)
C39A 0.066(3) 0.051(4) 0.078(4) -0.007(3) 0.005(3) 0.021(3)
C40A 0.073(4) 0.048(5) 0.079(4) -0.014(3) 0.000(3) 0.016(4)
C41A 0.053(4) 0.042(3) 0.074(4) -0.016(3) -0.014(3) 0.016(3)
C42A 0.047(3) 0.040(2) 0.072(4) -0.016(3) -0.011(3) 0.009(2)
O8 0.078(4) 0.107(5) 0.138(5) -0.004(4) -0.039(4) -0.027(3)
C43 0.088(4) 0.088(4) 0.120(5) -0.007(4) -0.036(4) -0.007(4)
C44 0.139(9) 0.143(9) 0.109(7) -0.016(7) -0.013(7) -0.011(8)
N6 0.086(4) 0.104(5) 0.139(5) -0.011(4) -0.043(4) -0.014(4)
C45 0.153(10) 0.156(10) 0.180(11) -0.033(9) -0.084(8) -0.019(8)
C46 0.098(6) 0.106(6) 0.153(7) -0.009(6) -0.006(6) -0.010(5)
O9 0.134(7) 0.155(8) 0.169(8) 0.014(7) -0.010(6) -0.042(6)
C47 0.143(6) 0.148(6) 0.140(6) -0.017(6) -0.020(6) -0.007(5)
C48 0.169(10) 0.138(9) 0.159(10) -0.011(8) -0.026(9) -0.014(8)
N7 0.158(6) 0.156(6) 0.149(6) -0.020(6) -0.010(6) -0.004(6)
C49 0.167(11) 0.213(13) 0.212(13) -0.006(11) -0.004(10) -0.031(10)
C50 0.223(12) 0.109(8) 0.146(10) -0.028(8) 0.000(10) 0.009(9)
O8A 0.107(6) 0.158(8) 0.207(9) 0.044(6) -0.065(6) -0.074(5)
C43A 0.084(4) 0.103(5) 0.140(6) -0.004(5) -0.025(4) -0.014(4)
C44A 0.109(6) 0.105(6) 0.143(7) -0.016(6) -0.026(6) -0.004(6)
N6A 0.085(4) 0.117(5) 0.153(6) -0.018(5) -0.020(4) -0.017(4)
C45A 0.093(7) 0.145(9) 0.199(10) -0.029(8) -0.037(7) -0.013(7)
C46A 0.134(10) 0.175(12) 0.163(10) -0.014(9) 0.006(9) -0.003(9)
O9A 0.145(7) 0.167(8) 0.175(7) 0.011(7) -0.011(6) 0.021(6)
C47A 0.122(6) 0.130(6) 0.125(6) -0.010(5) 0.000(5) -0.008(5)
C48A 0.150(10) 0.156(11) 0.144(10) -0.016(9) -0.017(8) -0.034(9)
N7A 0.124(6) 0.129(6) 0.120(6) -0.017(5) 0.004(5) -0.015(5)
C49A 0.164(10) 0.126(9) 0.124(9) 0.016(7) 0.015(8) 0.027(8)
C50A 0.167(11) 0.194(12) 0.168(11) -0.055(10) -0.021(9) -0.052(10)

loop_
_atom_type_symbol
_atom_type_description
_atom_type_scat_dispersion_real
_atom_type_scat_dispersion_imag
_atom_type_scat_source
C C 0.0181 0.0091 'International Tables Vol C Tables 4.2.6.8 and 6.1.1.4'
H H 0.0000 0.0000 'International Tables Vol C Tables 4.2.6.8 and 6.1.1.4'
Cd Cd 0.1185 4.6533 'International Tables Vol C Tables 4.2.6.8 and 6.1.1.4'
N N 0.0311 0.0180 'International Tables Vol C Tables 4.2.6.8 and 6.1.1.4'
O O 0.0492 0.0322 'International Tables Vol C Tables 4.2.6.8 and 6.1.1.4'

loop_
_geom_angle_atom_site_label_1
_geom_angle_atom_site_label_2
_geom_angle_atom_site_label_3
_geom_angle
_geom_angle_site_symmetry_1
_geom_angle_site_symmetry_3
_geom_angle_publ_flag
O1 Cd1 O2 121.27(8) . 2_577 ?
O1 Cd1 O3 148.30(8) . 1_556 ?
O1 Cd1 O4 93.18(8) . 1_556 ?
O1 Cd1 N4 90.80(10) . . ?
O1 Cd1 N5 97.34(10) . 1_465 ?
O1 Cd1 C16 120.82(9) . 1_556 ?
O2 Cd1 O3 90.09(8) 2_577 1_556 ?
O2 Cd1 O4 144.91(8) 2_577 1_556 ?
O2 Cd1 N4 84.22(10) 2_577 . ?
O2 Cd1 C16 117.36(8) 2_577 1_556 ?
O3 Cd1 O4 55.15(7) 1_556 1_556 ?
O3 Cd1 C16 27.48(8) 1_556 1_556 ?
O4 Cd1 C16 27.69(8) 1_556 1_556 ?
N4 Cd1 O3 87.71(9) . 1_556 ?
N4 Cd1 O4 89.22(10) . 1_556 ?
N4 Cd1 C16 87.47(9) . 1_556 ?
N5 Cd1 O2 85.44(9) 1_465 2_577 ?
N5 Cd1 O3 89.08(9) 1_465 1_556 ?
N5 Cd1 O4 97.43(10) 1_465 1_556 ?
N5 Cd1 N4 169.16(10) 1_465 . ?
N5 Cd1 C16 94.43(9) 1_465 1_556 ?
C8 O1 Cd1 113.65(18) . . ?
C8 O2 Cd1 161.5(2) . 2_577 ?
C16 O3 Cd1 92.12(16) . 1_554 ?
C16 O4 Cd1 89.97(17) . 1_554 ?
C24 O5 H5 109.5 . . ?
C24 O6 H6 109.5 . . ?
C9 N1 C1 114.9(2) . . ?
C17 N2 C9 114.7(2) . . ?
C17 N3 C1 115.4(2) . . ?
C25 N4 Cd1 133.1(5) . . ?
C25 N4 C29 115.6(7) . . ?
C29 N4 Cd1 111.1(5) . . ?
C25A N4 Cd1 120.7(4) . . ?
C29A N4 Cd1 119.7(5) . . ?
C29A N4 C25A 118.7(7) . . ?
C40 N5 Cd1 113.7(4) . 1_645 ?
C41 N5 Cd1 130.6(5) . 1_645 ?
C41 N5 C40 115.4(6) . . ?
C40A N5 C41A 117.7(6) . . ?
N1 C1 C2 118.1(2) . . ?
N3 C1 N1 124.7(2) . . ?
N3 C1 C2 117.2(2) . . ?
C3 C2 C1 118.8(3) . . ?
C7 C2 C1 121.8(2) . . ?
C7 C2 C3 119.4(2) . . ?
C2 C3 H3 120.0 . . ?
C4 C3 C2 119.9(3) . . ?
C4 C3 H3 120.0 . . ?
C3 C4 H4 119.6 . . ?
C3 C4 C5 120.9(2) . . ?
C5 C4 H4 119.6 . . ?
C4 C5 C6 119.3(2) . . ?
C4 C5 C8 119.2(2) . . ?
C6 C5 C8 121.5(2) . . ?
C5 C6 H6A 120.0 . . ?
C7 C6 C5 120.0(3) . . ?
C7 C6 H6A 120.0 . . ?
C2 C7 H7 119.8 . . ?
C6 C7 C2 120.5(2) . . ?
C6 C7 H7 119.8 . . ?
O1 C8 C5 116.3(2) . . ?
O2 C8 O1 123.5(2) . . ?
O2 C8 C5 120.1(2) . . ?
N1 C9 N2 124.9(2) . . ?
N1 C9 C10 117.2(2) . . ?
N2 C9 C10 117.9(2) . . ?
C11 C10 C9 120.9(2) . . ?
C11 C10 C15 118.8(3) . . ?
C15 C10 C9 120.3(3) . . ?
C10 C11 H11 119.7 . . ?
C12 C11 C10 120.6(3) . . ?
C12 C11 H11 119.7 . . ?
C11 C12 H12 119.9 . . ?
C11 C12 C13 120.2(3) . . ?
C13 C12 H12 119.9 . . ?
C12 C13 C14 119.2(3) . . ?
C12 C13 C16 120.1(3) . . ?
C14 C13 C16 120.6(3) . . ?
C13 C14 H14 119.7 . . ?
C15 C14 C13 120.6(3) . . ?
C15 C14 H14 119.7 . . ?
C10 C15 H15 119.8 . . ?
C14 C15 C10 120.4(3) . . ?
C14 C15 H15 119.8 . . ?
O3 C16 Cd1 60.40(14) . 1_554 ?
O3 C16 O4 122.7(2) . . ?
O3 C16 C13 118.6(3) . . ?
O4 C16 Cd1 62.34(14) . 1_554 ?
O4 C16 C13 118.8(3) . . ?
C13 C16 Cd1 176.9(2) . 1_554 ?
N2 C17 C18 117.9(3) . . ?
N3 C17 N2 125.4(3) . . ?
N3 C17 C18 116.7(3) . . ?
C19 C18 C17 121.2(3) . . ?
C19 C18 C23 119.1(3) . . ?
C23 C18 C17 119.7(3) . . ?
C18 C19 H19 119.9 . . ?
C18 C19 C20 120.2(3) . . ?
C20 C19 H19 119.9 . . ?
C19 C20 H20 119.7 . . ?
C21 C20 C19 120.6(3) . . ?
C21 C20 H20 119.7 . . ?
C20 C21 C24 120.6(4) . . ?
C22 C21 C20 119.4(3) . . ?
C22 C21 C24 120.0(4) . . ?
C21 C22 H22 119.7 . . ?
C21 C22 C23 120.6(3) . . ?
C23 C22 H22 119.7 . . ?
C18 C23 C22 120.1(3) . . ?
C18 C23 H23 120.0 . . ?
C22 C23 H23 120.0 . . ?
O5 C24 O6 125.0(4) . . ?
O5 C24 C21 117.4(4) . . ?
O6 C24 C21 117.6(4) . . ?
N4 C25 H25 118.4 . . ?
N4 C25 C26 123.3(8) . . ?
C26 C25 H25 118.4 . . ?
C25 C26 H26 119.5 . . ?
C25 C26 C27 120.9(7) . . ?
C27 C26 H26 119.5 . . ?
C26 C27 C30 125.7(7) . . ?
C28 C27 C26 116.6(6) . . ?
C28 C27 C30 117.5(7) . . ?
C27 C28 H28 120.8 . . ?
C27 C28 C29 118.4(8) . . ?
C29 C28 H28 120.8 . . ?
N4 C29 C28 124.7(8) . . ?
N4 C29 H29 117.7 . . ?
C28 C29 H29 117.7 . . ?
C27 C30 H30 114.8 . . ?
C31 C30 C27 130.4(7) . . ?
C31 C30 H30 114.8 . . ?
C30 C31 C32 114.3(6) . . ?
C30 C31 C36 125.6(6) . . ?
C36 C31 C32 120.1(5) . . ?
O7 C32 C31 121.3(6) . . ?
O7 C32 C33 120.1(6) . . ?
C31 C32 C33 118.6(5) . . ?
C34 C33 C32 117.8(5) . . ?
C37 C33 C32 115.7(6) . . ?
C37 C33 C34 126.5(6) . . ?
C33 C34 H34A 109.5 . . ?
C33 C34 H34B 109.5 . . ?
H34A C34 H34B 108.1 . . ?
C35 C34 C33 110.6(7) . . ?
C35 C34 H34A 109.5 . . ?
C35 C34 H34B 109.5 . . ?
C34 C35 H35A 109.4 . . ?
C34 C35 H35B 109.4 . . ?
C34 C35 C36 111.4(7) . . ?
H35A C35 H35B 108.0 . . ?
C36 C35 H35A 109.4 . . ?
C36 C35 H35B 109.4 . . ?
C31 C36 C35 110.9(6) . . ?
C31 C36 H36A 109.5 . . ?
C31 C36 H36B 109.5 . . ?
C35 C36 H36A 109.5 . . ?
C35 C36 H36B 109.5 . . ?
H36A C36 H36B 108.0 . . ?
C33 C37 H37 115.6 . . ?
C33 C37 C38 128.9(7) . . ?
C38 C37 H37 115.6 . . ?
C39 C38 C37 120.9(8) . . ?
C42 C38 C37 122.1(8) . . ?
C42 C38 C39 116.9(6) . . ?
C38 C39 H39 120.7 . . ?
C38 C39 C40 118.5(8) . . ?
C40 C39 H39 120.7 . . ?
N5 C40 C39 123.7(8) . . ?
N5 C40 H40 118.1 . . ?
C39 C40 H40 118.1 . . ?
N5 C41 H41 118.7 . . ?
N5 C41 C42 122.7(8) . . ?
C42 C41 H41 118.7 . . ?
C38 C42 C41 121.9(8) . . ?
C38 C42 H42 119.0 . . ?
C41 C42 H42 119.0 . . ?
N4 C25A H25A 118.8 . . ?
N4 C25A C26A 122.3(8) . . ?
C26A C25A H25A 118.8 . . ?
C25A C26A H26A 121.1 . . ?
C27A C26A C25A 117.8(7) . . ?
C27A C26A H26A 121.1 . . ?
C26A C27A C30A 126.8(7) . . ?
C28A C27A C26A 117.2(6) . . ?
C28A C27A C30A 115.6(7) . . ?
C27A C28A H28A 119.0 . . ?
C29A C28A C27A 122.0(8) . . ?
C29A C28A H28A 119.0 . . ?
N4 C29A C28A 121.6(8) . . ?
N4 C29A H29A 119.2 . . ?
C28A C29A H29A 119.2 . . ?
C27A C30A H30A 113.8 . . ?
C31A C30A C27A 132.4(7) . . ?
C31A C30A H30A 113.8 . . ?
C30A C31A C32A 114.2(6) . . ?
C30A C31A C36A 127.0(6) . . ?
C36A C31A C32A 118.8(5) . . ?
O7A C32A C31A 121.0(5) . . ?
O7A C32A C33A 119.6(6) . . ?
C31A C32A C33A 119.4(5) . . ?
C34A C33A C32A 117.0(5) . . ?
C37A C33A C32A 115.7(6) . . ?
C37A C33A C34A 127.3(6) . . ?
C33A C34A H34C 109.0 . . ?
C33A C34A H34D 109.0 . . ?
H34C C34A H34D 107.8 . . ?
C35A C34A C33A 113.0(6) . . ?
C35A C34A H34C 109.0 . . ?
C35A C34A H34D 109.0 . . ?
C34A C35A H35C 108.7 . . ?
C34A C35A H35D 108.7 . . ?
C34A C35A C36A 114.3(6) . . ?
H35C C35A H35D 107.6 . . ?
C36A C35A H35C 108.7 . . ?
C36A C35A H35D 108.7 . . ?
C31A C36A C35A 112.4(6) . . ?
C31A C36A H36C 109.1 . . ?
C31A C36A H36D 109.1 . . ?
C35A C36A H36C 109.1 . . ?
C35A C36A H36D 109.1 . . ?
H36C C36A H36D 107.9 . . ?
C33A C37A H37A 115.1 . . ?
C33A C37A C38A 129.9(7) . . ?
C38A C37A H37A 115.1 . . ?
C39A C38A C37A 117.9(8) . . ?
C42A C38A C37A 124.1(8) . . ?
C42A C38A C39A 117.7(6) . . ?
C38A C39A H39A 119.6 . . ?
C40A C39A C38A 120.9(8) . . ?
C40A C39A H39A 119.6 . . ?
N5 C40A C39A 122.5(9) . . ?
N5 C40A H40A 118.8 . . ?
C39A C40A H40A 118.8 . . ?
N5 C41A H41A 118.9 . . ?
N5 C41A C42A 122.3(8) . . ?
C42A C41A H41A 118.9 . . ?
C38A C42A C41A 118.2(7) . . ?
C38A C42A H42A 120.9 . . ?
C41A C42A H42A 120.9 . . ?
O8 C43 C44 120.9(9) . . ?
O8 C43 N6 121.9(11) . . ?
N6 C43 C44 117.2(10) . . ?
C43 C44 H44A 109.5 . . ?
C43 C44 H44B 109.5 . . ?
C43 C44 H44C 109.5 . . ?
H44A C44 H44B 109.5 . . ?
H44A C44 H44C 109.5 . . ?
H44B C44 H44C 109.5 . . ?
C43 N6 C45 125.3(11) . . ?
C43 N6 C46 116.3(9) . . ?
C45 N6 C46 118.3(10) . . ?
N6 C45 H45A 109.5 . . ?
N6 C45 H45B 109.5 . . ?
N6 C45 H45C 109.5 . . ?
H45A C45 H45B 109.5 . . ?
H45A C45 H45C 109.5 . . ?
H45B C45 H45C 109.5 . . ?
N6 C46 H46A 109.5 . . ?
N6 C46 H46B 109.5 . . ?
N6 C46 H46C 109.5 . . ?
H46A C46 H46B 109.5 . . ?
H46A C46 H46C 109.5 . . ?
H46B C46 H46C 109.5 . . ?
O9 C47 C48 121.5(14) . . ?
O9 C47 N7 119.9(15) . . ?
N7 C47 C48 118.6(14) . . ?
C47 C48 H48A 109.5 . . ?
C47 C48 H48B 109.5 . . ?
C47 C48 H48C 109.5 . . ?
H48A C48 H48B 109.5 . . ?
H48A C48 H48C 109.5 . . ?
H48B C48 H48C 109.5 . . ?
C47 N7 C49 123.8(15) . . ?
C47 N7 C50 114.3(14) . . ?
C50 N7 C49 121.7(14) . . ?
N7 C49 H49A 109.5 . . ?
N7 C49 H49B 109.5 . . ?
N7 C49 H49C 109.5 . . ?
H49A C49 H49B 109.5 . . ?
H49A C49 H49C 109.5 . . ?
H49B C49 H49C 109.5 . . ?
N7 C50 H50A 109.5 . . ?
N7 C50 H50B 109.5 . . ?
N7 C50 H50C 109.5 . . ?
H50A C50 H50B 109.5 . . ?
H50A C50 H50C 109.5 . . ?
H50B C50 H50C 109.5 . . ?
O8A C43A C44A 126.3(11) . . ?
O8A C43A N6A 116.6(12) . . ?
N6A C43A C44A 117.0(11) . . ?
C43A C44A H44D 109.5 . . ?
C43A C44A H44E 109.5 . . ?
C43A C44A H44F 109.5 . . ?
H44D C44A H44E 109.5 . . ?
H44D C44A H44F 109.5 . . ?
H44E C44A H44F 109.5 . . ?
C43A N6A C45A 128.6(12) . . ?
C43A N6A C46A 114.1(10) . . ?
C45A N6A C46A 117.4(11) . . ?
N6A C45A H45D 109.5 . . ?
N6A C45A H45E 109.5 . . ?
N6A C45A H45F 109.5 . . ?
H45D C45A H45E 109.5 . . ?
H45D C45A H45F 109.5 . . ?
H45E C45A H45F 109.5 . . ?
N6A C46A H46D 109.5 . . ?
N6A C46A H46E 109.5 . . ?
N6A C46A H46F 109.5 . . ?
H46D C46A H46E 109.5 . . ?
H46D C46A H46F 109.5 . . ?
H46E C46A H46F 109.5 . . ?
O9A C47A C48A 120.1(14) . . ?
O9A C47A N7A 121.8(15) . . ?
N7A C47A C48A 118.1(14) . . ?
C47A C48A H48D 109.5 . . ?
C47A C48A H48E 109.5 . . ?
C47A C48A H48F 109.5 . . ?
H48D C48A H48E 109.5 . . ?
H48D C48A H48F 109.5 . . ?
H48E C48A H48F 109.5 . . ?
C47A N7A C49A 123.0(13) . . ?
C47A N7A C50A 115.4(14) . . ?
C50A N7A C49A 120.2(13) . . ?
N7A C49A H49D 109.5 . . ?
N7A C49A H49E 109.5 . . ?
N7A C49A H49F 109.5 . . ?
H49D C49A H49E 109.5 . . ?
H49D C49A H49F 109.5 . . ?
H49E C49A H49F 109.5 . . ?
N7A C50A H50D 109.5 . . ?
N7A C50A H50E 109.5 . . ?
N7A C50A H50F 109.5 . . ?
H50D C50A H50E 109.5 . . ?
H50D C50A H50F 109.5 . . ?
H50E C50A H50F 109.5 . . ?

loop_
_geom_bond_atom_site_label_1
_geom_bond_atom_site_label_2
_geom_bond_distance
_geom_bond_site_symmetry_2
_geom_bond_publ_flag
Cd1 O1 2.201(2) . ?
Cd1 O2 2.316(2) 2_577 ?
Cd1 O3 2.3543(19) 1_556 ?
Cd1 O4 2.397(2) 1_556 ?
Cd1 N4 2.327(3) . ?
Cd1 N5 2.302(2) 1_465 ?
Cd1 C16 2.706(3) 1_556 ?
O1 C8 1.262(3) . ?
O2 C8 1.241(4) . ?
O3 C16 1.250(4) . ?
O4 C16 1.257(4) . ?
O5 H5 0.8200 . ?
O5 C24 1.239(6) . ?
O6 H6 0.8200 . ?
O6 C24 1.246(6) . ?
N1 C1 1.339(3) . ?
N1 C9 1.338(4) . ?
N2 C9 1.342(4) . ?
N2 C17 1.333(4) . ?
N3 C1 1.332(4) . ?
N3 C17 1.325(4) . ?
N4 C25 1.338(9) . ?
N4 C29 1.359(9) . ?
N4 C25A 1.367(9) . ?
N4 C29A 1.306(10) . ?
N5 C40 1.381(9) . ?
N5 C41 1.324(9) . ?
N5 C40A 1.322(10) . ?
N5 C41A 1.359(9) . ?
C1 C2 1.482(3) . ?
C2 C3 1.394(4) . ?
C2 C7 1.384(4) . ?
C3 H3 0.9300 . ?
C3 C4 1.378(4) . ?
C4 H4 0.9300 . ?
C4 C5 1.380(4) . ?
C5 C6 1.393(4) . ?
C5 C8 1.506(3) . ?
C6 H6A 0.9300 . ?
C6 C7 1.381(4) . ?
C7 H7 0.9300 . ?
C9 C10 1.481(4) . ?
C10 C11 1.388(4) . ?
C10 C15 1.391(4) . ?
C11 H11 0.9300 . ?
C11 C12 1.381(4) . ?
C12 H12 0.9300 . ?
C12 C13 1.384(4) . ?
C13 C14 1.385(5) . ?
C13 C16 1.503(3) . ?
C14 H14 0.9300 . ?
C14 C15 1.376(4) . ?
C15 H15 0.9300 . ?
C17 C18 1.489(4) . ?
C18 C19 1.380(5) . ?
C18 C23 1.386(5) . ?
C19 H19 0.9300 . ?
C19 C20 1.383(5) . ?
C20 H20 0.9300 . ?
C20 C21 1.375(6) . ?
C21 C22 1.370(6) . ?
C21 C24 1.502(5) . ?
C22 H22 0.9300 . ?
C22 C23 1.386(5) . ?
C23 H23 0.9300 . ?
O7 C32 1.192(8) . ?
C25 H25 0.9300 . ?
C25 C26 1.375(10) . ?
C26 H26 0.9300 . ?
C26 C27 1.409(10) . ?
C27 C28 1.389(10) . ?
C27 C30 1.469(9) . ?
C28 H28 0.9300 . ?
C28 C29 1.395(10) . ?
C29 H29 0.9300 . ?
C30 H30 0.9300 . ?
C30 C31 1.343(8) . ?
C31 C32 1.494(8) . ?
C31 C36 1.492(9) . ?
C32 C33 1.512(8) . ?
C33 C34 1.493(9) . ?
C33 C37 1.309(9) . ?
C34 H34A 0.9700 . ?
C34 H34B 0.9700 . ?
C34 C35 1.491(11) . ?
C35 H35A 0.9700 . ?
C35 H35B 0.9700 . ?
C35 C36 1.534(10) . ?
C36 H36A 0.9700 . ?
C36 H36B 0.9700 . ?
C37 H37 0.9300 . ?
C37 C38 1.483(9) . ?
C38 C39 1.382(11) . ?
C38 C42 1.376(11) . ?
C39 H39 0.9300 . ?
C39 C40 1.390(10) . ?
C40 H40 0.9300 . ?
C41 H41 0.9300 . ?
C41 C42 1.377(11) . ?
C42 H42 0.9300 . ?
O7A C32A 1.200(8) . ?
C25A H25A 0.9300 . ?
C25A C26A 1.400(10) . ?
C26A H26A 0.9300 . ?
C26A C27A 1.398(10) . ?
C27A C28A 1.382(10) . ?
C27A C30A 1.473(9) . ?
C28A H28A 0.9300 . ?
C28A C29A 1.365(10) . ?
C29A H29A 0.9300 . ?
C30A H30A 0.9300 . ?
C30A C31A 1.332(8) . ?
C31A C32A 1.496(8) . ?
C31A C36A 1.493(8) . ?
C32A C33A 1.501(8) . ?
C33A C34A 1.495(9) . ?
C33A C37A 1.309(9) . ?
C34A H34C 0.9700 . ?
C34A H34D 0.9700 . ?
C34A C35A 1.480(9) . ?
C35A H35C 0.9700 . ?
C35A H35D 0.9700 . ?
C35A C36A 1.529(9) . ?
C36A H36C 0.9700 . ?
C36A H36D 0.9700 . ?
C37A H37A 0.9300 . ?
C37A C38A 1.484(9) . ?
C38A C39A 1.388(11) . ?
C38A C42A 1.380(10) . ?
C39A H39A 0.9300 . ?
C39A C40A 1.362(11) . ?
C40A H40A 0.9300 . ?
C41A H41A 0.9300 . ?
C41A C42A 1.413(9) . ?
C42A H42A 0.9300 . ?
O8 C43 1.241(12) . ?
C43 C44 1.484(14) . ?
C43 N6 1.297(11) . ?
C44 H44A 0.9600 . ?
C44 H44B 0.9600 . ?
C44 H44C 0.9600 . ?
N6 C45 1.447(13) . ?
N6 C46 1.459(14) . ?
C45 H45A 0.9600 . ?
C45 H45B 0.9600 . ?
C45 H45C 0.9600 . ?
C46 H46A 0.9600 . ?
C46 H46B 0.9600 . ?
C46 H46C 0.9600 . ?
O9 C47 1.246(16) . ?
C47 C48 1.538(17) . ?
C47 N7 1.247(16) . ?
C48 H48A 0.9600 . ?
C48 H48B 0.9600 . ?
C48 H48C 0.9600 . ?
N7 C49 1.462(15) . ?
N7 C50 1.432(15) . ?
C49 H49A 0.9600 . ?
C49 H49B 0.9600 . ?
C49 H49C 0.9600 . ?
C50 H50A 0.9600 . ?
C50 H50B 0.9600 . ?
C50 H50C 0.9600 . ?
O8A C43A 1.252(13) . ?
C43A C44A 1.465(15) . ?
C43A N6A 1.305(12) . ?
C44A H44D 0.9600 . ?
C44A H44E 0.9600 . ?
C44A H44F 0.9600 . ?
N6A C45A 1.419(13) . ?
N6A C46A 1.501(15) . ?
C45A H45D 0.9600 . ?
C45A H45E 0.9600 . ?
C45A H45F 0.9600 . ?
C46A H46D 0.9600 . ?
C46A H46E 0.9600 . ?
C46A H46F 0.9600 . ?
O9A C47A 1.247(16) . ?
C47A C48A 1.554(17) . ?
C47A N7A 1.250(15) . ?
C48A H48D 0.9600 . ?
C48A H48E 0.9600 . ?
C48A H48F 0.9600 . ?
N7A C49A 1.444(15) . ?
N7A C50A 1.443(15) . ?
C49A H49D 0.9600 . ?
C49A H49E 0.9600 . ?
C49A H49F 0.9600 . ?
C50A H50D 0.9600 . ?
C50A H50E 0.9600 . ?
C50A H50F 0.9600 . ?

loop_
_geom_hbond_atom_site_label_D
_geom_hbond_atom_site_label_H
_geom_hbond_atom_site_label_A
_geom_hbond_distance_DH
_geom_hbond_distance_HA
_geom_hbond_distance_DA
_geom_hbond_angle_DHA
_geom_hbond_site_symmetry_A
_geom_hbond_publ_flag
O5 H5 O8A 0.82 1.81 2.575(8) 154.5 . yes
O6 H6 O8 0.82 1.76 2.578(7) 174.7 . yes
C35 H35B N7 0.97 1.93 2.895(19) 172.8 2_667 yes

loop_
_geom_torsion_atom_site_label_1
_geom_torsion_atom_site_label_2
_geom_torsion_atom_site_label_3
_geom_torsion_atom_site_label_4
_geom_torsion
_geom_torsion_site_symmetry_1
_geom_torsion_site_symmetry_2
_geom_torsion_site_symmetry_3
_geom_torsion_site_symmetry_4
_geom_torsion_publ_flag
Cd1 O1 C8 O2 14.6(4) . . . . ?
Cd1 O1 C8 C5 -166.68(19) . . . . ?
Cd1 O2 C8 O1 -99.5(6) 2_577 . . . ?
Cd1 O2 C8 C5 81.7(7) 2_577 . . . ?
Cd1 O3 C16 O4 3.2(3) 1_554 . . . ?
Cd1 O3 C16 C13 -176.6(2) 1_554 . . . ?
Cd1 O4 C16 O3 -3.1(3) 1_554 . . . ?
Cd1 O4 C16 C13 176.7(3) 1_554 . . . ?
Cd1 N4 C25 C26 -178.8(8) . . . . ?
Cd1 N4 C29 C28 175.3(14) . . . . ?
Cd1 N4 C25A C26A -174.1(10) . . . . ?
Cd1 N4 C29A C28A 176.1(12) . . . . ?
Cd1 N5 C40 C39 174.7(11) 1_645 . . . ?
Cd1 N5 C41 C42 -177.6(9) 1_645 . . . ?
Cd1 N5 C40A C39A -173.1(9) 1_645 . . . ?
Cd1 N5 C41A C42A 178.2(10) 1_645 . . . ?
N1 C1 C2 C3 175.2(3) . . . . ?
N1 C1 C2 C7 -3.4(5) . . . . ?
N1 C9 C10 C11 -4.6(5) . . . . ?
N1 C9 C10 C15 176.3(3) . . . . ?
N2 C9 C10 C11 176.7(3) . . . . ?
N2 C9 C10 C15 -2.5(5) . . . . ?
N2 C17 C18 C19 3.5(5) . . . . ?
N2 C17 C18 C23 -176.6(4) . . . . ?
N3 C1 C2 C3 -5.1(5) . . . . ?
N3 C1 C2 C7 176.3(3) . . . . ?
N3 C17 C18 C19 -175.7(4) . . . . ?
N3 C17 C18 C23 4.2(5) . . . . ?
N4 C25 C26 C27 -2(2) . . . . ?
N4 C25A C26A C27A 2(2) . . . . ?
N5 C41 C42 C38 -3(2) . . . . ?
N5 C41A C42A C38A 0(2) . . . . ?
C1 N1 C9 N2 1.4(5) . . . . ?
C1 N1 C9 C10 -177.3(3) . . . . ?
C1 N3 C17 N2 1.6(5) . . . . ?
C1 N3 C17 C18 -179.3(3) . . . . ?
C1 C2 C3 C4 178.9(3) . . . . ?
C1 C2 C7 C6 -179.1(3) . . . . ?
C2 C3 C4 C5 0.8(6) . . . . ?
C3 C2 C7 C6 2.3(5) . . . . ?
C3 C4 C5 C6 0.9(5) . . . . ?
C3 C4 C5 C8 -179.4(3) . . . . ?
C4 C5 C6 C7 -1.1(5) . . . . ?
C4 C5 C8 O1 5.3(4) . . . . ?
C4 C5 C8 O2 -175.9(3) . . . . ?
C5 C6 C7 C2 -0.5(5) . . . . ?
C6 C5 C8 O1 -175.0(3) . . . . ?
C6 C5 C8 O2 3.8(4) . . . . ?
C7 C2 C3 C4 -2.4(6) . . . . ?
C8 C5 C6 C7 179.3(3) . . . . ?
C9 N1 C1 N3 0.2(5) . . . . ?
C9 N1 C1 C2 179.9(3) . . . . ?
C9 N2 C17 N3 -0.2(5) . . . . ?
C9 N2 C17 C18 -179.3(3) . . . . ?
C9 C10 C11 C12 179.0(3) . . . . ?
C9 C10 C15 C14 -177.9(4) . . . . ?
C10 C11 C12 C13 -1.3(5) . . . . ?
C11 C10 C15 C14 2.9(6) . . . . ?
C11 C12 C13 C14 3.4(5) . . . . ?
C11 C12 C13 C16 -179.0(3) . . . . ?
C12 C13 C14 C15 -2.3(6) . . . . ?
C12 C13 C16 O3 -9.7(5) . . . . ?
C12 C13 C16 O4 170.5(3) . . . . ?
C13 C14 C15 C10 -0.9(7) . . . . ?
C14 C13 C16 O3 167.9(3) . . . . ?
C14 C13 C16 O4 -11.9(5) . . . . ?
C15 C10 C11 C12 -1.8(5) . . . . ?
C16 C13 C14 C15 -179.9(4) . . . . ?
C17 N2 C9 N1 -1.4(5) . . . . ?
C17 N2 C9 C10 177.2(3) . . . . ?
C17 N3 C1 N1 -1.6(5) . . . . ?
C17 N3 C1 C2 178.7(3) . . . . ?
C17 C18 C19 C20 178.2(4) . . . . ?
C17 C18 C23 C22 -178.2(4) . . . . ?
C18 C19 C20 C21 -0.2(7) . . . . ?
C19 C18 C23 C22 1.6(7) . . . . ?
C19 C20 C21 C22 2.1(7) . . . . ?
C19 C20 C21 C24 -177.6(4) . . . . ?
C20 C21 C22 C23 -2.2(7) . . . . ?
C20 C21 C24 O5 0.4(7) . . . . ?
C20 C21 C24 O6 -179.5(4) . . . . ?
C21 C22 C23 C18 0.3(7) . . . . ?
C22 C21 C24 O5 -179.2(5) . . . . ?
C22 C21 C24 O6 0.8(7) . . . . ?
C23 C18 C19 C20 -1.7(7) . . . . ?
C24 C21 C22 C23 177.5(4) . . . . ?
O7 C32 C33 C34 177.1(10) . . . . ?
O7 C32 C33 C37 -2.2(14) . . . . ?
C25 N4 C29 C28 -9(2) . . . . ?
C25 C26 C27 C28 -0.9(14) . . . . ?
C25 C26 C27 C30 175.3(11) . . . . ?
C26 C27 C28 C29 -1.2(14) . . . . ?
C26 C27 C30 C31 27.9(14) . . . . ?
C27 C28 C29 N4 6(2) . . . . ?
C27 C30 C31 C32 -178.0(8) . . . . ?
C27 C30 C31 C36 1.2(15) . . . . ?
C28 C27 C30 C31 -156.0(9) . . . . ?
C29 N4 C25 C26 6(2) . . . . ?
C30 C27 C28 C29 -177.7(11) . . . . ?
C30 C31 C32 O7 -3.7(14) . . . . ?
C30 C31 C32 C33 173.8(8) . . . . ?
C30 C31 C36 C35 159.1(9) . . . . ?
C31 C32 C33 C34 -0.5(13) . . . . ?
C31 C32 C33 C37 -179.8(8) . . . . ?
C32 C31 C36 C35 -21.8(13) . . . . ?
C32 C33 C34 C35 33.9(12) . . . . ?
C32 C33 C37 C38 178.8(8) . . . . ?
C33 C34 C35 C36 -62.8(12) . . . . ?
C33 C37 C38 C39 143.4(10) . . . . ?
C33 C37 C38 C42 -40.4(14) . . . . ?
C34 C33 C37 C38 -0.4(16) . . . . ?
C34 C35 C36 C31 56.5(12) . . . . ?
C36 C31 C32 O7 177.1(10) . . . . ?
C36 C31 C32 C33 -5.4(13) . . . . ?
C37 C33 C34 C35 -146.9(10) . . . . ?
C37 C38 C39 C40 176.0(10) . . . . ?
C37 C38 C42 C41 -177.6(12) . . . . ?
C38 C39 C40 N5 6(2) . . . . ?
C39 C38 C42 C41 -1.3(16) . . . . ?
C40 N5 C41 C42 9(2) . . . . ?
C41 N5 C40 C39 -10(2) . . . . ?
C42 C38 C39 C40 -0.3(15) . . . . ?
O7A C32A C33A C34A 161.5(10) . . . . ?
O7A C32A C33A C37A -18.5(13) . . . . ?
C25A N4 C29A C28A 7(3) . . . . ?
C25A C26A C27A C28A -1.6(14) . . . . ?
C25A C26A C27A C30A 170.6(11) . . . . ?
C26A C27A C28A C29A 3.5(17) . . . . ?
C26A C27A C30A C31A 24.7(15) . . . . ?
C27A C28A C29A N4 -6(3) . . . . ?
C27A C30A C31A C32A -178.0(9) . . . . ?
C27A C30A C31A C36A 0.8(16) . . . . ?
C28A C27A C30A C31A -163.0(10) . . . . ?
C29A N4 C25A C26A -5(2) . . . . ?
C30A C27A C28A C29A -169.6(13) . . . . ?
C30A C31A C32A O7A 14.7(13) . . . . ?
C30A C31A C32A C33A -164.7(8) . . . . ?
C30A C31A C36A C35A 150.2(9) . . . . ?
C31A C32A C33A C34A -19.0(12) . . . . ?
C31A C32A C33A C37A 160.9(8) . . . . ?
C32A C31A C36A C35A -31.0(12) . . . . ?
C32A C33A C34A C35A 37.6(12) . . . . ?
C32A C33A C37A C38A -179.7(8) . . . . ?
C33A C34A C35A C36A -54.3(12) . . . . ?
C33A C37A C38A C39A 147.2(10) . . . . ?
C33A C37A C38A C42A -38.4(14) . . . . ?
C34A C33A C37A C38A 0.2(16) . . . . ?
C34A C35A C36A C31A 50.7(12) . . . . ?
C36A C31A C32A O7A -164.2(10) . . . . ?
C36A C31A C32A C33A 16.3(12) . . . . ?
C37A C33A C34A C35A -142.3(9) . . . . ?
C37A C38A C39A C40A -179.2(11) . . . . ?
C37A C38A C42A C41A -175.3(10) . . . . ?
C38A C39A C40A N5 -11(2) . . . . ?
C39A C38A C42A C41A -1.0(14) . . . . ?
C40A N5 C41A C42A -4(2) . . . . ?
C41A N5 C40A C39A 9(2) . . . . ?
C42A C38A C39A C40A 6.1(15) . . . . ?
O8 C43 N6 C45 179.8(12) . . . . ?
O8 C43 N6 C46 2.0(14) . . . . ?
C44 C43 N6 C45 -3.2(17) . . . . ?
C44 C43 N6 C46 179.0(11) . . . . ?
O9 C47 N7 C49 -177.4(16) . . . . ?
O9 C47 N7 C50 5.6(19) . . . . ?
C48 C47 N7 C49 2(2) . . . . ?
C48 C47 N7 C50 -174.9(14) . . . . ?
O8A C43A N6A C45A -177.7(13) . . . . ?
O8A C43A N6A C46A 3.3(15) . . . . ?
C44A C43A N6A C45A -1.0(18) . . . . ?
C44A C43A N6A C46A 180.0(13) . . . . ?
O9A C47A N7A C49A -170.1(13) . . . . ?
O9A C47A N7A C50A -3.6(17) . . . . ?
C48A C47A N7A C49A 8.2(18) . . . . ?
C48A C47A N7A C50A 174.7(13) . . . . ?
